data_9000079
loop_
_publ_author_name
'Donnay, G.'
'Donnay, J. D. H.'
'Kullerud, G.'

_publ_section_title
;
 Crystal and twin structure of digenite, Cu9S5
;
_journal_name_full 'American Mineralogist'
_journal_page_first 228
_journal_page_last 242
_journal_volume 43
_journal_year 1958
_chemical_formula_sum 'Cu17 S9'
_chemical_name_mineral Digenite
_space_group_IT_number 166
_symmetry_space_group_name_Hall '-P 3* 2'
_symmetry_space_group_name_H-M 'R -3 m :R'
_cell_angle_alpha 13.93
_cell_angle_beta 13.93
_cell_angle_gamma 13.93
_cell_formula_units_Z 1
_cell_length_a 16.16
_cell_length_b 16.16
_cell_length_c 16.16
_cell_volume 212.849
_database_code_amcsd 0000082
_exptl_crystal_density_diffrn 10.679
_cod_original_sg_symbol_H-M 'R -3 m'
_cod_database_code 9000079

loop_
_space_group_symop_operation_xyz
x,y,z
-x,-z,-y
-z,-x,-y
y,x,z
y,z,x
-z,-y,-x
-x,-y,-z
x,z,y
z,x,y
-y,-x,-z
-y,-z,-x
z,y,x

loop_
_atom_site_label
_atom_site_fract_x
_atom_site_fract_y
_atom_site_fract_z
Cu1 0.50000 0.50000 0.50000
Cu2 0.06000 0.06000 0.06000
Cu3 -0.06000 -0.06000 -0.06000
Cu4 0.13300 0.13300 0.13300
Cu5 -0.13300 -0.13300 -0.13300
Cu6 0.25000 0.25000 0.25000
Cu7 -0.25000 -0.25000 -0.25000
Cu8 0.35000 0.35000 0.35000
Cu9 -0.35000 -0.35000 -0.35000
S1 0.00000 0.00000 0.00000
S2 0.20000 0.20000 0.20000
S3 -0.20000 -0.20000 -0.20000
S4 0.40000 0.40000 0.40000
S5 -0.40000 -0.40000 -0.40000

loop_
_cod_changelog_entry_id
_cod_changelog_entry_author
_cod_changelog_entry_date
_cod_changelog_entry_text
1
;cod-tools version 3.10.1
Id: cif_fix_AMCSD_atom_labels 10224 2024-08-07 11:09:31Z saulius
;
2024-08-07T19:38:01+03:00
;Changed the following '_atom_site_label' values:
the first duplicated label 'Cu'  converted to 'Cu1'
duplicated label 'Cu' at index 1 converted to 'Cu2'
duplicated label 'Cu' at index 2 converted to 'Cu3'
duplicated label 'Cu' at index 3 converted to 'Cu4'
duplicated label 'Cu' at index 4 converted to 'Cu5'
duplicated label 'Cu' at index 5 converted to 'Cu6'
duplicated label 'Cu' at index 6 converted to 'Cu7'
duplicated label 'Cu' at index 7 converted to 'Cu8'
duplicated label 'Cu' at index 8 converted to 'Cu9'
the first duplicated label 'S'  converted to 'S1'
duplicated label 'S' at index 10 converted to 'S2'
duplicated label 'S' at index 11 converted to 'S3'
duplicated label 'S' at index 12 converted to 'S4'
duplicated label 'S' at index 13 converted to 'S5'
;

loop_
_cod_related_entry_id
_cod_related_entry_database
_cod_related_entry_code
1 AMCSD 0000082
